data_2243601
loop_
_publ_author_name
'Samolov\'a, Erika'
'F\'abry, Jan'

_publ_section_title
;
 Crystal structures of
 <i>catena</i>-poly[[\m-aqua-diaqua(\m~3~-2-methylpropanoato-\k^4^<i>O</i>:<i>O</i>,<i>O</i>':<i>O</i>')calcium]
 2-methylpropanoate dihydrate],
 <i>catena</i>-poly[[\m-aqua-diaqua(\m~3~-2-methylpropanoato-\k^4^<i>O</i>:<i>O</i>,<i>O</i>':<i>O</i>')strontium]
 2-methylpropanoate dihydrate] and
 <i>catena</i>-poly[[\m-aqua-diaqua(\m~3~-2-methylpropanoato-\k^4^<i>O</i>:<i>O</i>,<i>O</i>':<i>O</i>')(calcium/strontium)]
 2-methylpropanoate dihydrate]
;
_journal_coeditor_code WM5584
_journal_issue 10
_journal_name_full 'Acta Crystallographica Section E'
_journal_page_first 1684
_journal_page_last 1688
_journal_paper_doi 10.1107/S2056989020012888
_journal_volume 76
_journal_year 2020
_chemical_formula_iupac
;
[Sr (C4 H7 O2) (H2 O1)3], C4 H7 O2, 2H2 O
;
_chemical_formula_moiety
;
C4 H13 O5 Sr +, C4 H7 O2 -, 2(H2 O)
;
_chemical_formula_sum 'C8 H24 O9 Sr'
_chemical_formula_weight 351.9
_chemical_name_common
;
strontium isobutyrate pentahydrate
;
_chemical_name_systematic
;
<i>catena</i>-Poly[[\m-aqua-diaqua(\m~3~-2-methylpropanoato-\
\k^4^<i>O</i>:<i>O</i>,<i>O</i>':<i>O</i>')strontium] 2-methylpropanoate
dihydrate]
;
_space_group_IT_number 64
_space_group_name_Hall '-C 2ac 2'
_space_group_name_H-M_alt 'C m c e'
_symmetry_cell_setting orthorhombic
_symmetry_space_group_name_Hall '-C 2ac 2'
_symmetry_space_group_name_H-M 'C m c e'
_atom_sites_solution_primary 'dual-space method'
_cell_angle_alpha 90
_cell_angle_beta 90
_cell_angle_gamma 90
_cell_formula_units_Z 8
_cell_length_a 6.8801(3)
_cell_length_b 19.7520(11)
_cell_length_c 23.2734(13)
_cell_measurement_reflns_used 9972
_cell_measurement_temperature 120
_cell_measurement_theta_max 27.47
_cell_measurement_theta_min 2.24
_cell_volume 3162.8(3)
_computing_cell_refinement 'SAINT (Bruker, 2017)'
_computing_data_collection
;
APEX2 (Bruker, 2017)
;
_computing_data_reduction 'SAINT (Bruker, 2017)'
_computing_molecular_graphics
;
DIAMOND (Brandenburg, 2015)
;
_computing_publication_material 'publCIF (Westrip, 2010)'
_computing_structure_refinement
;
<i>JANA</i>2006 (Pet\<r\'i\<cek <i>et al.</i>, 2014)
;
_computing_structure_solution
;
<i>SHELXT</i> (Sheldrick, 2015)
;
_diffrn_ambient_temperature 120
_diffrn_detector CCD
_diffrn_measured_fraction_theta_full 1
_diffrn_measured_fraction_theta_max 1
_diffrn_measurement_device_type 'Bruker D8 VENTURE Kappa Duo PHOTON 100 CMOS'
_diffrn_measurement_method '\f and \w scans'
_diffrn_radiation_monochromator 'Quazar Mo multilayer optic'
_diffrn_radiation_probe x-ray
_diffrn_radiation_source 'X-ray tube'
_diffrn_radiation_type 'Mo K\a'
_diffrn_radiation_wavelength 0.71073
_diffrn_reflns_av_R_equivalents 0.0315
_diffrn_reflns_av_unetI/netI 0.0146
_diffrn_reflns_limit_h_max 8
_diffrn_reflns_limit_h_min -8
_diffrn_reflns_limit_k_max 25
_diffrn_reflns_limit_k_min -25
_diffrn_reflns_limit_l_max 27
_diffrn_reflns_limit_l_min -30
_diffrn_reflns_number 21213
_diffrn_reflns_theta_full 27.49
_diffrn_reflns_theta_max 27.49
_diffrn_reflns_theta_min 2.24
_diffrn_source 'I\mS  micro-focus sealed tube'
_diffrn_standards_number 0
_exptl_absorpt_coefficient_mu 3.44
_exptl_absorpt_correction_T_max 0.7700
_exptl_absorpt_correction_T_min 0.4910
_exptl_absorpt_correction_type multi-scan
_exptl_absorpt_process_details '(<i>SADABS</i>; Bruker, 2017)'
_exptl_crystal_colour colourless
_exptl_crystal_density_diffrn 1.478
_exptl_crystal_description prism
_exptl_crystal_F_000 1456
_exptl_crystal_size_max 0.241
_exptl_crystal_size_mid 0.118
_exptl_crystal_size_min 0.080
_refine_diff_density_max 0.37
_refine_diff_density_min -0.30
_refine_ls_extinction_method none
_refine_ls_goodness_of_fit_gt 1.87
_refine_ls_goodness_of_fit_ref 1.79
_refine_ls_hydrogen_treatment mixed
_refine_ls_number_constraints 62
_refine_ls_number_parameters 126
_refine_ls_number_reflns 1965
_refine_ls_number_restraints 9
_refine_ls_R_factor_all 0.0254
_refine_ls_R_factor_gt 0.0210
_refine_ls_shift/su_max 0.0497
_refine_ls_shift/su_mean 0.0036
_refine_ls_structure_factor_coef Fsqd
_refine_ls_weighting_details w=1/(\s^2^(I)+0.0004I^2^)
_refine_ls_weighting_scheme sigma
_refine_ls_wR_factor_gt 0.0543
_refine_ls_wR_factor_ref 0.0552
_reflns_number_gt 1762
_reflns_number_total 1965
_reflns_threshold_expression I>3\s(I)
_cod_data_source_file wm5584sup1.cif
_cod_data_source_block II
_cod_original_sg_symbol_Hall '-C 2bc 2'
_cod_original_formula_sum 'C8 H24 O9 Sr1'
_cod_database_code 2243601

loop_
_space_group_symop_id
_space_group_symop_operation_xyz
1 x,y,z
2 -x,-y+1/2,z+1/2
3 -x,y+1/2,-z+1/2
4 x,-y,-z
5 -x,-y,-z
6 x,y+1/2,-z+1/2
7 x,-y+1/2,z+1/2
8 -x,y,z
9 x+1/2,y+1/2,z
10 -x+1/2,-y,z+1/2
11 -x+1/2,y,-z+1/2
12 x+1/2,-y+1/2,-z
13 -x+1/2,-y+1/2,-z
14 x+1/2,y,-z+1/2
15 x+1/2,-y,z+1/2
16 -x+1/2,y+1/2,z

loop_
_atom_site_type_symbol
_atom_site_label
_atom_site_fract_x
_atom_site_fract_y
_atom_site_fract_z
_atom_site_U_iso_or_equiv
_atom_site_adp_type
_atom_site_calc_flag
_atom_site_refinement_flags
_atom_site_occupancy
_atom_site_site_symmetry_multiplicity
_atom_site_disorder_assembly
_atom_site_disorder_group
Sr Sr1 0.5 0.145526(9) 0.287511(8) 0.01228(6) Uani d . 1 8 . .
O O1 0.65991(15) 0.11785(5) 0.18632(5) 0.0166(3) Uani d . 1 16 . .
C C1 0.5 0.11399(10) 0.15989(9) 0.0130(6) Uani d . 1 8 . .
C C2 0.5 0.10609(11) 0.09535(10) 0.0163(6) Uani d . 1 8 . .
H H1c2 0.44623 0.149367 0.079711 0.0196 Uiso d . 0.5 16 . .
C C3a 0.3722(5) 0.04613(19) 0.07858(15) 0.0299(11) Uani d . 0.5 16 . .
H H1c3a 0.429281 0.004234 0.093548 0.0448 Uiso d . 0.5 16 . .
H H2c3a 0.241896 0.052214 0.094806 0.0448 Uiso d . 0.5 16 . .
H H3c3a 0.363233 0.043419 0.036618 0.0448 Uiso d . 0.5 16 . .
C C3b 0.7010(5) 0.09931(18) 0.06811(14) 0.0233(10) Uani d . 0.5 16 . .
H H1c3b 0.778228 0.139682 0.076891 0.035 Uiso d . 0.5 16 . .
H H2c3b 0.766218 0.059155 0.08359 0.035 Uiso d . 0.5 16 . .
H H3c3b 0.687385 0.094733 0.026376 0.035 Uiso d . 0.5 16 . .
O O2 0.75 0.23969(8) 0.25 0.0159(4) Uani d . 1 8 . .
H H1o2 0.717(3) 0.2627(9) 0.2223(6) 0.0238 Uiso d . 1 16 . .
O O3 0.5 0.02368(8) 0.31496(8) 0.0218(5) Uani d . 1 8 . .
H H1o3 0.599(2) -0.0003(10) 0.3152(9) 0.0328 Uiso d . 1 16 . .
O O4 0.5 0.22986(9) 0.37100(8) 0.0276(6) Uani d . 1 8 . .
H H1o4 0.597(2) 0.2558(10) 0.3707(9) 0.0414 Uiso d . 1 16 . .
O O5 0.66149(19) 0.30397(6) 0.14868(5) 0.0267(4) Uani d . 1 16 . .
C C4 0.5 0.31058(11) 0.12363(10) 0.0204(7) Uani d . 1 8 . .
C C5 0.5 0.33102(9) 0.06050(8) 0.0185(6) Uani d . 1 8 . .
H H1c5 0.378186 0.314569 0.041672 0.0222 Uiso d . 0.5 16 . .
C C6 0.5 0.40764(9) 0.05703(8) 0.0570(13) Uani d . 1 8 . .
H H1c6 0.365706 0.424153 0.056282 0.0855 Uiso d . 0.5 16 . .
H H2c6 0.56715 0.426313 0.090613 0.0855 Uiso d . 0.5 16 . .
H H3c6 0.567143 0.421994 0.021948 0.0855 Uiso d . 0.5 16 . .
C C7 0.6601(5) 0.2941(2) 0.02353(15) 0.0302(12) Uani d . 0.5 16 . .
H H1c7 0.788041 0.313174 0.032479 0.0452 Uiso d . 0.5 16 . .
H H2c7 0.659677 0.245607 0.032529 0.0452 Uiso d . 0.5 16 . .
H H3c7 0.632122 0.300485 -0.017398 0.0452 Uiso d . 0.5 16 . .
O Ow1 0.1996(2) 0.42598(7) 0.19314(6) 0.0323(4) Uani d . 1 16 . .
H H1ow1 0.233(3) 0.3890(8) 0.1810(10) 0.0484 Uiso d . 1 16 . .
H H2ow1 0.228(8) 0.424(2) 0.2273(9) 0.0484 Uiso d . 0.5 16 . .
H H3ow1 0.083(2) 0.424(2) 0.1927(19) 0.0484 Uiso d . 0.5 16 . .

loop_
_atom_site_aniso_label
_atom_site_aniso_U_11
_atom_site_aniso_U_22
_atom_site_aniso_U_33
_atom_site_aniso_U_12
_atom_site_aniso_U_13
_atom_site_aniso_U_23
_atom_site_aniso_type_symbol
Sr1 0.01072(11) 0.01255(11) 0.01357(12) 0 0 -0.00006(8) Sr
O1 0.0105(5) 0.0232(6) 0.0160(6) 0.0002(4) -0.0021(4) -0.0048(5) O
C1 0.0139(10) 0.0088(9) 0.0163(11) 0 0 -0.0014(8) C
C2 0.0160(11) 0.0193(11) 0.0137(11) 0 0 0.0003(9) C
C3a 0.0282(19) 0.044(2) 0.0176(17) -0.0197(17) 0.0033(15) -0.0109(16) C
C3b 0.0209(16) 0.0328(19) 0.0164(16) -0.0053(14) 0.0062(13) -0.0033(14) C
O2 0.0209(8) 0.0128(7) 0.0140(8) 0 -0.0028(7) 0 O
O3 0.0114(8) 0.0127(8) 0.0415(11) 0 0 0.0013(7) O
O4 0.0419(12) 0.0215(9) 0.0194(9) 0 0 -0.0014(7) O
O5 0.0430(8) 0.0199(6) 0.0172(6) 0.0072(6) -0.0088(5) 0.0004(5) O
C4 0.0384(14) 0.0081(9) 0.0145(11) 0 0 -0.0002(8) C
C5 0.0226(12) 0.0198(11) 0.0132(11) 0 0 0.0012(9) C
C6 0.128(3) 0.0216(14) 0.0217(15) 0 0 0.0094(12) C
C7 0.041(2) 0.034(2) 0.0162(17) 0.0110(17) 0.0050(16) -0.0005(15) C
Ow1 0.0426(8) 0.0220(7) 0.0322(7) -0.0113(6) 0.0130(7) -0.0072(6) O

loop_
_atom_type_symbol
_atom_type_scat_dispersion_real
_atom_type_scat_dispersion_imag
_atom_type_scat_source
C 0.0033 0.0016 'International Tables Vol C tables 4.2.6.8 and 6.1.1.1'
H 0.0000 0.0000 'International Tables Vol C tables 4.2.6.8 and 6.1.1.1'
O 0.0106 0.0060 'International Tables Vol C tables 4.2.6.8 and 6.1.1.1'
Sr -1.5307 3.2498 'International Tables Vol C tables 4.2.6.8 and 6.1.1.1'

loop_
_exptl_crystal_face_index_h
_exptl_crystal_face_index_k
_exptl_crystal_face_index_l
_exptl_crystal_face_perp_dist
? ? ? ?

loop_
_geom_angle_atom_site_label_1
_geom_angle_atom_site_label_2
_geom_angle_atom_site_label_3
_geom_angle_site_symmetry_1
_geom_angle_site_symmetry_2
_geom_angle_site_symmetry_3
_geom_angle
_geom_angle_publ_flag
O1 Sr1 O1 . . 11_655 77.38(3) ?
O1 Sr1 O1 . . 14_455 124.29(3) ?
O1 Sr1 O1 . . 8_655 48.94(3) ?
O1 Sr1 O2 . . . 65.67(3) ?
O1 Sr1 O2 . . 14_455 96.88(2) ?
O1 Sr1 O3 . . . 91.64(5) ?
O1 Sr1 O4 . . . 143.81(4) ?
O1 Sr1 O1 11_655 . 14_455 141.45(4) ?
O1 Sr1 O1 11_655 . 8_655 124.29(3) ?
O1 Sr1 O2 11_655 . . 68.11(3) ?
O1 Sr1 O2 11_655 . 14_455 147.04(3) ?
O1 Sr1 O3 11_655 . . 73.97(3) ?
O1 Sr1 O4 11_655 . . 87.54(3) ?
O1 Sr1 O1 14_455 . 8_655 77.38(3) ?
O1 Sr1 O2 14_455 . . 147.04(3) ?
O1 Sr1 O2 14_455 . 14_455 68.11(3) ?
O1 Sr1 O3 14_455 . . 73.97(3) ?
O1 Sr1 O4 14_455 . . 87.54(3) ?
O1 Sr1 O2 8_655 . . 96.88(2) ?
O1 Sr1 O2 8_655 . 14_455 65.67(3) ?
O1 Sr1 O3 8_655 . . 91.64(5) ?
O1 Sr1 O4 8_655 . . 143.81(4) ?
O2 Sr1 O2 . . 14_455 79.87(3) ?
O2 Sr1 O3 . . . 138.98(2) ?
O2 Sr1 O4 . . . 78.21(3) ?
O2 Sr1 O3 14_455 . . 138.98(2) ?
O2 Sr1 O4 14_455 . . 78.21(3) ?
O3 Sr1 O4 . . . 115.74(6) ?
Sr1 O1 Sr1 . . 11_655 97.34(4) ?
Sr1 O2 Sr1 . . 11_655 92.08(5) ?
O1 C1 O1 . . 8_655 121.20(18) ?
O1 C1 C2 . . . 119.39(10) ?
O1 C1 C2 8_655 . . 119.39(10) ?
C1 C2 H1c2 . . . 105.88 ?
C1 C2 H1c2 . . 8_655 105.88 ?
C1 C2 C3a . . . 109.54(19) ?
C1 C2 C3a . . 8_655 109.54(19) ?
C1 C2 C3b . . . 114.96(14) ?
C1 C2 C3b . . 8_655 114.96(14) ?
H1c2 C2 C3a . . . 110.93 ?
H1c2 C2 C3b . . . 105.01 ?
H1c2 C2 C3a 8_655 . 8_655 110.93 ?
C2 C3a H1c3a . . . 109.47 ?
C2 C3a H2c3a . . . 109.47 ?
C2 C3a H3c3a . . . 109.47 ?
H1c3a C3a H2c3a . . . 109.47 ?
H1c3a C3a H3c3a . . . 109.47 ?
H1c3a C3a H3c3a 8_655 . . 103.72 ?
H2c3a C3a H3c3a . . . 109.47 ?
C2 C3b H1c3b . . . 109.47 ?
C2 C3b H2c3b . . . 109.47 ?
C2 C3b H3c3b . . . 109.47 ?
H1c3b C3b H2c3b . . . 109.47 ?
H1c3b C3b H3c3b . . . 109.47 ?
H2c3b C3b H3c3b . . . 109.47 ?
H1o2 O2 H1o2 . . 11_655 112.6(16) ?
H1o3 O3 H1o3 . . 8_655 110.2(17) ?
H1o4 O4 H1o4 . . 8_655 105.2(18) ?
O5 C4 O5 . . 8_655 123.46(19) ?
O5 C4 C5 . . . 118.23(10) ?
O5 C4 C5 8_655 . . 118.23(10) ?
C4 C5 H1c5 . . . 109.66 ?
C4 C5 H1c5 . . 8_655 109.66 ?
C4 C5 C6 . . . 108.42(15) ?
C4 C5 C7 . . . 113.80(17) ?
C4 C5 C7 . . 8_655 113.80(17) ?
H1c5 C5 H1c5 . . 8_655 113.88 ?
H1c5 C5 C6 . . . 107.52 ?
C5 C6 H1c6 . . . 109.47 ?
C5 C6 H1c6 . . 8_655 109.47 ?
C5 C6 H2c6 . . . 109.47 ?
C5 C6 H2c6 . . 8_655 109.47 ?
C5 C6 H3c6 . . . 109.47 ?
C5 C6 H3c6 . . 8_655 109.47 ?
H1c6 C6 H2c6 . . . 109.47 ?
H1c6 C6 H3c6 . . . 109.47 ?
H1c6 C6 H2c6 8_655 . 8_655 109.47 ?
H1c6 C6 H3c6 8_655 . 8_655 109.47 ?
H2c6 C6 H3c6 . . . 109.47 ?
H2c6 C6 H3c6 8_655 . 8_655 109.47 ?
H1c7 C7 H2c7 . . . 109.47 ?
H1c7 C7 H3c7 . . . 109.47 ?
H2c7 C7 H3c7 . . . 109.47 ?
H1c7 H3c7 H2c7 . . . 60 ?
H1ow1 Ow1 H2ow1 . . . 103(4) ?
H1ow1 Ow1 H3ow1 . . . 104(4) ?
H2ow1 Ow1 H3ow1 . . . 104(5) ?

loop_
_geom_bond_atom_site_label_1
_geom_bond_atom_site_label_2
_geom_bond_site_symmetry_1
_geom_bond_site_symmetry_2
_geom_bond_distance
_geom_bond_publ_flag
Sr1 O1 . 11_655 2.4788(10) yes
Sr1 O1 . 14_455 2.4788(10) yes
Sr1 O3 . . 2.4899(16) yes
Sr1 O4 . . 2.5593(18) yes
Sr1 O1 . . 2.6561(11) yes
Sr1 O1 . 8_655 2.6561(11) yes
Sr1 O2 . . 2.6796(11) yes
Sr1 O2 . 14_455 2.6796(11) yes
O1 C1 . . 1.2629(15) ?
C1 C2 . . 1.510(3) ?
C2 H1c2 . . 1 ?
C2 H1c2 . 8_655 1 ?
C2 C3a . . 1.526(4) ?
C2 C3a . 8_655 1.526(4) ?
C2 C3b . . 1.527(3) ?
C2 C3b . 8_655 1.527(3) ?
C3a H1c3a . . 0.98 ?
C3a H2c3a . . 0.98 ?
C3a H3c3a . . 0.98 ?
C3b H1c3b . . 0.98 ?
C3b H2c3b . . 0.98 ?
C3b H3c3b . . 0.98 ?
O2 H1o2 . . 0.820(16) ?
O2 H1o2 . 11_655 0.820(16) ?
O3 H1o3 . . 0.827(17) ?
O3 H1o3 . 8_655 0.827(17) ?
O4 H1o4 . . 0.844(18) ?
O4 H1o4 . 8_655 0.844(18) ?
O5 C4 . . 1.2615(16) ?
C4 C5 . . 1.524(3) ?
C5 H1c5 . . 1 ?
C5 H1c5 . 8_655 1 ?
C5 C6 . . 1.516(3) ?
C5 C7 . . 1.577(4) ?
C5 C7 . 8_655 1.577(4) ?
C6 H1c6 . . 0.98 ?
C6 H1c6 . 8_655 0.98 ?
C6 H2c6 . . 0.98 ?
C6 H2c6 . 8_655 0.98 ?
C6 H3c6 . . 0.98 ?
C6 H3c6 . 8_655 0.98 ?
C7 H1c7 . . 0.98 ?
C7 H2c7 . . 0.98 ?
C7 H3c7 . . 0.98 ?
Ow1 H1ow1 . . 0.818(18) ?
Ow1 H2ow1 . . 0.82(2) ?
Ow1 H3ow1 . . 0.803(17) ?
C2 C7 . . 4.217(4) ?
C2 C7 . 12_455 4.124(4) ?
C2 C7 . 13_655 4.124(4) ?
C2 C7 . 8_655 4.217(4) ?
C3a C3a . 4_555 4.087(5) ?
C3a C3a . 5_655 4.449(5) ?
C3a C3b . 5_655 4.491(5) ?
C3a C6 . 9_445 3.781(4) ?
C3a C6 . 12_455 4.166(4) ?
C3a C7 . 12_455 4.212(5) ?
C3b C3b . 8_755 4.115(5) ?
C3b C5 . 12_555 3.884(4) ?
C3b C6 . 9_545 4.317(4) ?
C3b C6 . 12_555 3.569(4) ?
C3b C7 . . 3.993(5) ?
C3b C7 . 12_555 4.356(5) ?
C3b C7 . 13_655 3.146(5) ?
C5 C7 . 12_455 3.923(4) ?
C5 C7 . 13_655 3.923(4) ?
C7 C7 . 12_455 4.007(5) ?
C7 C7 . 12_555 4.007(5) ?

loop_
_geom_hbond_atom_site_label_D
_geom_hbond_atom_site_label_H
_geom_hbond_atom_site_label_A
_geom_hbond_site_symmetry_D
_geom_hbond_site_symmetry_H
_geom_hbond_site_symmetry_A
_geom_hbond_distance_DH
_geom_hbond_distance_HA
_geom_hbond_distance_DA
_geom_hbond_angle_DHA
_geom_hbond_publ_flag
O2 H1o2 O5 . . . 0.820(16) 1.936(15) 2.7465(14) 169.3(17) yes
O3 H1o3 Ow1 . . 3_645 0.827(17) 2.022(17) 2.8339(18) 167.1(18) yes
O4 H1o4 O5 . . 11_655 0.844(18) 1.964(17) 2.7887(16) 165.3(19) yes
Ow1 H1ow1 O5 . . 8_655 0.818(18) 1.976(19) 2.7913(18) 174(2) yes
Ow1 H2ow1 Ow1 . . 11_555 0.82(2) 1.92(3) 2.736(2) 176(5) yes
Ow1 H3ow1 Ow1 . . 8_555 0.803(17) 1.946(17) 2.747(2) 176(5) yes

loop_
_geom_torsion_atom_site_label_1
_geom_torsion_atom_site_label_2
_geom_torsion_atom_site_label_3
_geom_torsion_atom_site_label_4
_geom_torsion_site_symmetry_1
_geom_torsion_site_symmetry_2
_geom_torsion_site_symmetry_3
_geom_torsion_site_symmetry_4
_geom_torsion
_geom_torsion_publ_flag
? ? ? ? ? ? ? ? ? ?

loop_
_restr_angle_atom_site_label_1
_restr_angle_site_symmetry_1
_restr_angle_atom_site_label_2
_restr_angle_site_symmetry_2
_restr_angle_atom_site_label_3
_restr_angle_site_symmetry_3
_restr_angle_target
_restr_angle_target_weight_param
H2c6 . C6 . H2c6 8_655 56.25 0.001
H3c6 . C6 . H3c6 8_655 56.25 0.001
H1c6 . C6 . H2c6 8_655 56.25 0.001

loop_
_restr_distance_atom_site_label_1
_restr_distance_site_symmetry_1
_restr_distance_atom_site_label_2
_restr_distance_site_symmetry_2
_restr_distance_target
_restr_distance_target_weight_param
Ow1 . H1ow1 . 0.84 0.01
Ow1 . H2ow1 . 0.84 0.01
Ow1 . H3ow1 . 0.84 0.01
O2 . H1o2 . 0.84 0.01
O3 . H1o3 . 0.84 0.01
O4 . H1o4 . 0.84 0.01

loop_
_restr_equal_angle_atom_site_label_1
_restr_equal_angle_site_symmetry_1
_restr_equal_angle_atom_site_label_2
_restr_equal_angle_site_symmetry_2
_restr_equal_angle_atom_site_label_3
_restr_equal_angle_site_symmetry_3
_restr_equal_angle_class_class_id
_restr_equal_angle_class_target_weight_param
? ? ? ? ? ? ? ?

loop_
_restr_equal_distance_atom_site_label_1
_restr_equal_distance_site_symmetry_1
_restr_equal_distance_atom_site_label_2
_restr_equal_distance_site_symmetry_2
_restr_equal_distance_class_class_id
_restr_equal_distance_class_target_weight_param
? ? ? ? ? ?

loop_
_restr_equal_torsion_atom_site_label_1
_restr_equal_torsion_site_symmetry_1
_restr_equal_torsion_atom_site_label_2
_restr_equal_torsion_site_symmetry_2
_restr_equal_torsion_atom_site_label_3
_restr_equal_torsion_site_symmetry_3
_restr_equal_torsion_atom_site_label_4
_restr_equal_torsion_site_symmetry_4
_restr_equal_torsion_class_class_id
_restr_equal_torsion_class_target_weight_param
? ? ? ? ? ? ? ? ? ?

loop_
_restr_torsion_atom_site_label_1
_restr_torsion_site_symmetry_1
_restr_torsion_atom_site_label_2
_restr_torsion_site_symmetry_2
_restr_torsion_atom_site_label_3
_restr_torsion_site_symmetry_3
_restr_torsion_atom_site_label_4
_restr_torsion_site_symmetry_4
_restr_torsion_angle_target
_restr_torsion_weight_param
? ? ? ? ? ? ? ? ? ?

loop_
_twin_individual_id
_twin_individual_mass_fraction_refined
_twin_individual_twin_matrix_11
_twin_individual_twin_matrix_12
_twin_individual_twin_matrix_13
_twin_individual_twin_matrix_21
_twin_individual_twin_matrix_22
_twin_individual_twin_matrix_23
_twin_individual_twin_matrix_31
_twin_individual_twin_matrix_32
_twin_individual_twin_matrix_33
? ? ? ? ? ? ? ? ? ? ?

loop_
_jana_atom_site_adp_c_label
_jana_atom_site_adp_c_type_symbol
_jana_atom_site_adp_c_111
_jana_atom_site_adp_c_112
_jana_atom_site_adp_c_113
_jana_atom_site_adp_c_122
_jana_atom_site_adp_c_123
_jana_atom_site_adp_c_133
_jana_atom_site_adp_c_222
_jana_atom_site_adp_c_223
_jana_atom_site_adp_c_233
_jana_atom_site_adp_c_333
? ? ? ? ? ? ? ? ? ? ? ?

loop_
_jana_atom_site_adp_d_label
_jana_atom_site_adp_d_type_symbol
_jana_atom_site_adp_d_1111
_jana_atom_site_adp_d_1112
_jana_atom_site_adp_d_1113
_jana_atom_site_adp_d_1122
_jana_atom_site_adp_d_1123
_jana_atom_site_adp_d_1133
_jana_atom_site_adp_d_1222
_jana_atom_site_adp_d_1223
_jana_atom_site_adp_d_1233
_jana_atom_site_adp_d_1333
_jana_atom_site_adp_d_2222
_jana_atom_site_adp_d_2223
_jana_atom_site_adp_d_2233
_jana_atom_site_adp_d_2333
_jana_atom_site_adp_d_3333
? ? ? ? ? ? ? ? ? ? ? ? ? ? ? ? ?

loop_
_jana_atom_site_adp_e_label
_jana_atom_site_adp_e_type_symbol
_jana_atom_site_adp_e_11111
_jana_atom_site_adp_e_11112
_jana_atom_site_adp_e_11113
_jana_atom_site_adp_e_11122
_jana_atom_site_adp_e_11123
_jana_atom_site_adp_e_11133
_jana_atom_site_adp_e_11222
_jana_atom_site_adp_e_11223
_jana_atom_site_adp_e_11233
_jana_atom_site_adp_e_11333
_jana_atom_site_adp_e_12222
_jana_atom_site_adp_e_12223
_jana_atom_site_adp_e_12233
_jana_atom_site_adp_e_12333
_jana_atom_site_adp_e_13333
_jana_atom_site_adp_e_22222
_jana_atom_site_adp_e_22223
_jana_atom_site_adp_e_22233
_jana_atom_site_adp_e_22333
_jana_atom_site_adp_e_23333
_jana_atom_site_adp_e_33333
? ? ? ? ? ? ? ? ? ? ? ? ? ? ? ? ? ? ? ? ? ? ?

loop_
_jana_atom_site_adp_f_label
_jana_atom_site_adp_f_type_symbol
_jana_atom_site_adp_f_111111
_jana_atom_site_adp_f_111112
_jana_atom_site_adp_f_111113
_jana_atom_site_adp_f_111122
_jana_atom_site_adp_f_111123
_jana_atom_site_adp_f_111133
_jana_atom_site_adp_f_111222
_jana_atom_site_adp_f_111223
_jana_atom_site_adp_f_111233
_jana_atom_site_adp_f_111333
_jana_atom_site_adp_f_112222
_jana_atom_site_adp_f_112223
_jana_atom_site_adp_f_112233
_jana_atom_site_adp_f_112333
_jana_atom_site_adp_f_113333
_jana_atom_site_adp_f_122222
_jana_atom_site_adp_f_122223
_jana_atom_site_adp_f_122233
_jana_atom_site_adp_f_122333
_jana_atom_site_adp_f_123333
_jana_atom_site_adp_f_133333
_jana_atom_site_adp_f_222222
_jana_atom_site_adp_f_222223
_jana_atom_site_adp_f_222233
_jana_atom_site_adp_f_222333
_jana_atom_site_adp_f_223333
_jana_atom_site_adp_f_233333
_jana_atom_site_adp_f_333333
? ? ? ? ? ? ? ? ? ? ? ? ? ? ? ? ? ? ? ? ? ? ? ? ? ? ? ? ? ?

_cod_database_fobs_code 2243601
